data_7025478
loop_
_publ_author_name
'Kurzbach, Dennis'
'Yao, Shenglai'
'Hinderberger, Dariush'
'Klinkhammer, Karl W.'

_publ_section_title
;
 EPR spectroscopic characterization of persistent germyl-substituted
 Pb(III)- and Sn(III)-radicals.
;
_journal_issue 28
_journal_name_full 'Dalton transactions (Cambridge, England : 2003)'
_journal_page_first 6449
_journal_page_last 6459
_journal_paper_doi 10.1039/c001144d
_journal_volume 39
_journal_year 2010
_chemical_formula_sum 'C18 H54 Ge2 Pb Si6'
_chemical_formula_weight 791.52
_chemical_name_common Bis(tris(trimethylsilyl)germyl)plumbylene
_chemical_name_systematic
;
Bis[tris(trimethylsilyl)germyl]plumbylene
;
_space_group_IT_number 2
_symmetry_space_group_name_Hall '-P 1'
_symmetry_space_group_name_H-M 'P -1'
_atom_sites_solution_hydrogens geom
_atom_sites_solution_primary direct
_atom_sites_solution_secondary difmap
_audit_creation_method SHELXL-97
_cell_angle_alpha 110.50(3)
_cell_angle_beta 100.71(3)
_cell_angle_gamma 100.26(3)
_cell_formula_units_Z 8
_cell_length_a 16.275(3)
_cell_length_b 22.189(4)
_cell_length_c 22.437(5)
_cell_measurement_temperature 293(2)
_cell_volume 7192(3)
_computing_cell_refinement XSCANS
_computing_data_collection XSCANS
_computing_data_reduction XSCANS
_computing_molecular_graphics SHELXTL-Plus
_computing_structure_refinement 'SHELXL-97 (Sheldrick, 1997)'
_computing_structure_solution 'SHELXS-97 (Sheldrick, 1990)'
_diffrn_ambient_temperature 293(2)
_diffrn_measured_fraction_theta_full 0.996
_diffrn_measured_fraction_theta_max 0.996
_diffrn_measurement_device_type 'Siemens P4 4-circle-diffractometer'
_diffrn_measurement_method 'Profile fitted 2\q/\w scans'
_diffrn_radiation_monochromator graphite
_diffrn_radiation_source 'fine-focus sealed tube'
_diffrn_radiation_type MoK\a
_diffrn_radiation_wavelength 0.71073
_diffrn_reflns_av_R_equivalents 0.0732
_diffrn_reflns_av_sigmaI/netI 0.1095
_diffrn_reflns_limit_h_max 19
_diffrn_reflns_limit_h_min -14
_diffrn_reflns_limit_k_max 25
_diffrn_reflns_limit_k_min -26
_diffrn_reflns_limit_l_max 26
_diffrn_reflns_limit_l_min -26
_diffrn_reflns_number 26217
_diffrn_reflns_theta_full 25.00
_diffrn_reflns_theta_max 25.00
_diffrn_reflns_theta_min 2.09
_diffrn_standards_interval_count 100
_diffrn_standards_number 3
_exptl_absorpt_coefficient_mu 6.536
_exptl_absorpt_correction_T_max .897
_exptl_absorpt_correction_T_min .347
_exptl_absorpt_correction_type multi-scan
_exptl_crystal_colour green-blue
_exptl_crystal_density_diffrn 1.462
_exptl_crystal_density_method 'not measured'
_exptl_crystal_description coffin-shaped
_exptl_crystal_F_000 3136
_exptl_crystal_size_max 0.34
_exptl_crystal_size_mid 0.23
_exptl_crystal_size_min 0.11
_refine_diff_density_max 1.549
_refine_diff_density_min -1.594
_refine_diff_density_rms 0.211
_refine_ls_extinction_method none
_refine_ls_goodness_of_fit_ref 1.161
_refine_ls_hydrogen_treatment mixed
_refine_ls_matrix_type full
_refine_ls_number_parameters 994
_refine_ls_number_reflns 25254
_refine_ls_number_restraints 3
_refine_ls_restrained_S_all 1.161
_refine_ls_R_factor_all 0.1666
_refine_ls_R_factor_gt 0.0812
_refine_ls_shift/su_max 0.011
_refine_ls_shift/su_mean 0.000
_refine_ls_structure_factor_coef Fsqd
_refine_ls_weighting_details 'calc w=1/[\s^2^(Fo^2^)+(0.0800P)^2^+0.0000P] where P=(Fo^2^+2Fc^2^)/3'
_refine_ls_weighting_scheme calc
_refine_ls_wR_factor_gt 0.1702
_refine_ls_wR_factor_ref 0.2021
_reflns_number_gt 14483
_reflns_number_total 25254
_reflns_threshold_expression >2sigma(I)
_cod_data_source_file c001144d.txt
_cod_data_source_block pbgesi3
_cod_original_cell_volume 7192(2)
_cod_database_code 7025478

loop_
_symmetry_equiv_pos_as_xyz
'x, y, z'
'-x, -y, -z'

loop_
_atom_site_label
_atom_site_type_symbol
_atom_site_fract_x
_atom_site_fract_y
_atom_site_fract_z
_atom_site_U_iso_or_equiv
_atom_site_adp_type
_atom_site_occupancy
_atom_site_symmetry_multiplicity
_atom_site_calc_flag
_atom_site_refinement_flags
Pb4 Pb 0.29479(5) 0.95145(3) 0.16121(3) 0.0445(2) Uani 1 1 d .
Pb2 Pb 0.32623(5) 1.45506(4) -0.33906(3) 0.0472(2) Uani 1 1 d .
Pb31 Pb 0.2682(4) 1.8432(2) -0.44198(8) 0.0477(9) Uani 0.79(3) 1 d PD
Pb32 Pb 0.230(4) 1.8336(7) -0.4506(11) 0.082(9) Uani 0.21(3) 1 d PD
Pb11 Pb 0.2706(4) 1.34494(10) 0.06022(9) 0.0549(12) Uani 0.510(7) 1 d P
Pb12 Pb 0.2037(4) 1.33316(11) 0.04801(12) 0.0534(13) Uani 0.490(7) 1 d P
Ge41 Ge 0.26059(11) 1.06467(8) 0.15421(9) 0.0319(4) Uani 1 1 d .
Ge42 Ge 0.27385(11) 0.85214(8) 0.04040(8) 0.0307(4) Uani 1 1 d .
Ge21 Ge 0.25575(11) 1.55857(9) -0.33643(8) 0.0326(4) Uani 1 1 d .
Ge31 Ge 0.25026(11) 1.83464(9) -0.56825(8) 0.0331(4) Uani 1 1 d D
Ge11 Ge 0.23157(11) 1.45435(8) 0.14551(8) 0.0318(4) Uani 1 1 d .
Ge12 Ge 0.24501(12) 1.33910(9) -0.06498(9) 0.0368(4) Uani 1 1 d .
Ge22 Ge 0.27010(11) 1.35044(8) -0.45974(8) 0.0335(4) Uani 1 1 d .
Ge32 Ge 0.23359(11) 1.95258(9) -0.35714(8) 0.0326(4) Uani 1 1 d D
Si43 Si 0.3832(3) 1.1515(2) 0.2312(3) 0.0398(12) Uani 1 1 d .
Si23 Si 0.1088(3) 1.5229(2) -0.3370(2) 0.0353(11) Uani 1 1 d .
Si15 Si 0.2661(3) 1.4325(3) -0.0940(3) 0.0409(12) Uani 1 1 d .
Si42 Si 0.1437(3) 1.0653(3) 0.2048(3) 0.0440(13) Uani 1 1 d .
Si22 Si 0.3291(3) 1.6355(2) -0.2259(2) 0.0379(11) Uani 1 1 d .
Si13 Si 0.2416(4) 1.4243(3) 0.2386(2) 0.0437(13) Uani 1 1 d .
Si33 Si 0.1376(3) 1.7349(3) -0.6318(3) 0.0489(14) Uani 1 1 d .
Si41 Si 0.2274(3) 1.0866(2) 0.0574(3) 0.0421(12) Uani 1 1 d .
Si26 Si 0.2733(3) 1.2609(2) -0.4240(2) 0.0375(12) Uani 1 1 d .
Si12 Si 0.3561(3) 1.5429(2) 0.1714(2) 0.0386(12) Uani 1 1 d .
Si46 Si 0.4096(3) 0.8766(2) 0.0164(2) 0.0374(11) Uani 1 1 d .
Si45 Si 0.1475(3) 0.8214(3) -0.0479(2) 0.0401(12) Uani 1 1 d .
Si32 Si 0.3809(3) 1.8032(3) -0.5800(3) 0.0457(13) Uani 1 1 d .
Si44 Si 0.2723(3) 0.7642(2) 0.0788(2) 0.0404(12) Uani 1 1 d .
Si25 Si 0.3923(3) 1.3639(3) -0.5028(2) 0.0438(13) Uani 1 1 d .
Si24 Si 0.1385(3) 1.3195(3) -0.5441(3) 0.0452(13) Uani 1 1 d .
Si14 Si 0.1205(4) 1.2564(3) -0.1425(3) 0.0559(15) Uani 1 1 d .
Si36 Si 0.2340(3) 1.9184(3) -0.2677(2) 0.0429(12) Uani 1 1 d .
Si11 Si 0.0934(3) 1.4724(3) 0.1117(2) 0.0422(13) Uani 1 1 d .
Si35 Si 0.1011(3) 1.9811(3) -0.3837(3) 0.0458(13) Uani 1 1 d .
Si21 Si 0.2719(4) 1.6176(3) -0.4060(3) 0.0455(13) Uani 1 1 d .
Si31 Si 0.2350(4) 1.9171(3) -0.6127(3) 0.0507(14) Uani 1 1 d .
Si34 Si 0.3589(3) 2.0402(3) -0.3311(2) 0.0407(12) Uani 1 1 d .
Si16 Si 0.3651(4) 1.2925(3) -0.0753(4) 0.074(2) Uani 1 1 d .
C421 C 0.1868(12) 1.0818(9) 0.2939(9) 0.054(5) Uani 1 1 d .
H42A H 0.1401 1.0820 0.3145 0.082 Uiso 1 1 calc R
H42B H 0.2290 1.1243 0.3157 0.082 Uiso 1 1 calc R
H42C H 0.2136 1.0475 0.2974 0.082 Uiso 1 1 calc R
C321 C 0.3738(12) 1.7191(10) -0.5731(11) 0.068(7) Uani 1 1 d .
H32A H 0.4262 1.7063 -0.5779 0.102 Uiso 1 1 calc R
H32B H 0.3254 1.6861 -0.6072 0.102 Uiso 1 1 calc R
H32C H 0.3661 1.7228 -0.5307 0.102 Uiso 1 1 calc R
C441 C 0.1728(12) 0.7517(9) 0.1104(10) 0.052(5) Uani 1 1 d .
H44A H 0.1715 0.7164 0.1260 0.077 Uiso 1 1 calc R
H44B H 0.1215 0.7401 0.0753 0.077 Uiso 1 1 calc R
H44C H 0.1751 0.7922 0.1460 0.077 Uiso 1 1 calc R
C161 C 0.3360(14) 1.2049(9) -0.0849(9) 0.065(6) Uani 1 1 d .
H16A H 0.3851 1.1870 -0.0892 0.098 Uiso 1 1 calc R
H16B H 0.2887 1.1796 -0.1237 0.098 Uiso 1 1 calc R
H16C H 0.3191 1.2026 -0.0468 0.098 Uiso 1 1 calc R
C351 C 0.1148(13) 2.0539(10) -0.4055(11) 0.066(6) Uani 1 1 d .
H35A H 0.0597 2.0632 -0.4157 0.099 Uiso 1 1 calc R
H35B H 0.1376 2.0448 -0.4432 0.099 Uiso 1 1 calc R
H35C H 0.1542 2.0918 -0.3689 0.099 Uiso 1 1 calc R
C361 C 0.2316(14) 1.9875(9) -0.1895(8) 0.066(6) Uani 1 1 d .
H36A H 0.2317 1.9712 -0.1551 0.099 Uiso 1 1 calc R
H36B H 0.1801 2.0020 -0.1978 0.099 Uiso 1 1 calc R
H36C H 0.2817 2.0243 -0.1760 0.099 Uiso 1 1 calc R
C461 C 0.4079(11) 0.9128(9) -0.0480(8) 0.048(5) Uani 1 1 d .
H46A H 0.4646 0.9212 -0.0549 0.071 Uiso 1 1 calc R
H46B H 0.3914 0.9539 -0.0332 0.071 Uiso 1 1 calc R
H46C H 0.3670 0.8819 -0.0886 0.071 Uiso 1 1 calc R
C462 C 0.4492(13) 0.7993(10) -0.0141(11) 0.065(6) Uani 1 1 d .
H46D H 0.5039 0.8105 -0.0232 0.097 Uiso 1 1 calc R
H46E H 0.4077 0.7667 -0.0537 0.097 Uiso 1 1 calc R
H46F H 0.4562 0.7813 0.0192 0.097 Uiso 1 1 calc R
C442 C 0.2719(16) 0.6827(9) 0.0149(10) 0.076(7) Uani 1 1 d .
H44D H 0.2712 0.6500 0.0339 0.113 Uiso 1 1 calc R
H44E H 0.3230 0.6882 -0.0003 0.113 Uiso 1 1 calc R
H44F H 0.2213 0.6680 -0.0216 0.113 Uiso 1 1 calc R
C261 C 0.3840(11) 1.2762(9) -0.3693(9) 0.050(5) Uani 1 1 d .
H26A H 0.3850 1.2402 -0.3551 0.075 Uiso 1 1 calc R
H26B H 0.3970 1.3174 -0.3314 0.075 Uiso 1 1 calc R
H26C H 0.4264 1.2788 -0.3934 0.075 Uiso 1 1 calc R
C121 C 0.3842(15) 1.6024(10) 0.2592(8) 0.077(7) Uani 1 1 d .
H12A H 0.4346 1.6375 0.2682 0.115 Uiso 1 1 calc R
H12B H 0.3960 1.5792 0.2875 0.115 Uiso 1 1 calc R
H12C H 0.3364 1.6210 0.2672 0.115 Uiso 1 1 calc R
C251 C 0.3765(13) 1.4036(10) -0.5636(9) 0.062(6) Uani 1 1 d .
H25A H 0.4268 1.4081 -0.5798 0.093 Uiso 1 1 calc R
H25B H 0.3679 1.4469 -0.5423 0.093 Uiso 1 1 calc R
H25C H 0.3266 1.3763 -0.5998 0.093 Uiso 1 1 calc R
C443 C 0.3714(13) 0.7887(9) 0.1489(9) 0.064(6) Uani 1 1 d .
H44G H 0.3710 0.7535 0.1645 0.096 Uiso 1 1 calc R
H44H H 0.3716 0.8288 0.1842 0.096 Uiso 1 1 calc R
H44I H 0.4223 0.7964 0.1339 0.096 Uiso 1 1 calc R
C262 C 0.2473(15) 1.1776(10) -0.4946(11) 0.080(7) Uani 1 1 d .
H26D H 0.2495 1.1435 -0.4777 0.119 Uiso 1 1 calc R
H26E H 0.2888 1.1783 -0.5198 0.119 Uiso 1 1 calc R
H26F H 0.1902 1.1683 -0.5224 0.119 Uiso 1 1 calc R
C231 C 0.0989(12) 1.4562(8) -0.3020(9) 0.055(5) Uani 1 1 d .
H23A H 0.0398 1.4415 -0.3019 0.083 Uiso 1 1 calc R
H23B H 0.1355 1.4743 -0.2577 0.083 Uiso 1 1 calc R
H23C H 0.1164 1.4191 -0.3288 0.083 Uiso 1 1 calc R
C141 C 0.1420(14) 1.2103(11) -0.2231(9) 0.075(7) Uani 1 1 d .
H14A H 0.0899 1.1775 -0.2527 0.112 Uiso 1 1 calc R
H14B H 0.1866 1.1886 -0.2158 0.112 Uiso 1 1 calc R
H14C H 0.1604 1.2412 -0.2421 0.112 Uiso 1 1 calc R
C221 C 0.3016(14) 1.7179(9) -0.2075(9) 0.060(6) Uani 1 1 d .
H22A H 0.3321 1.7478 -0.1628 0.091 Uiso 1 1 calc R
H22B H 0.2403 1.7111 -0.2128 0.091 Uiso 1 1 calc R
H22C H 0.3183 1.7368 -0.2373 0.091 Uiso 1 1 calc R
C111 C 0.1004(13) 1.5505(11) 0.0969(11) 0.070(7) Uani 1 1 d .
H11A H 0.0430 1.5550 0.0835 0.105 Uiso 1 1 calc R
H11B H 0.1290 1.5486 0.0628 0.105 Uiso 1 1 calc R
H11C H 0.1327 1.5881 0.1369 0.105 Uiso 1 1 calc R
C322 C 0.3978(13) 1.7955(11) -0.6611(10) 0.067(6) Uani 1 1 d .
H32D H 0.4504 1.7826 -0.6650 0.101 Uiso 1 1 calc R
H32E H 0.4018 1.8376 -0.6649 0.101 Uiso 1 1 calc R
H32F H 0.3498 1.7623 -0.6955 0.101 Uiso 1 1 calc R
C252 C 0.4146(12) 1.2826(9) -0.5454(9) 0.054(5) Uani 1 1 d .
H25D H 0.4640 1.2897 -0.5622 0.080 Uiso 1 1 calc R
H25E H 0.3650 1.2539 -0.5813 0.080 Uiso 1 1 calc R
H25F H 0.4263 1.2620 -0.5146 0.080 Uiso 1 1 calc R
C411 C 0.3076(12) 1.0672(10) 0.0095(9) 0.060(6) Uani 1 1 d .
H41A H 0.2933 1.0762 -0.0295 0.090 Uiso 1 1 calc R
H41B H 0.3065 1.0209 -0.0030 0.090 Uiso 1 1 calc R
H41C H 0.3645 1.0943 0.0362 0.090 Uiso 1 1 calc R
C241 C 0.1217(14) 1.3898(11) -0.5694(11) 0.075(7) Uani 1 1 d .
H24A H 0.0682 1.3750 -0.6032 0.113 Uiso 1 1 calc R
H24B H 0.1689 1.4035 -0.5859 0.113 Uiso 1 1 calc R
H24C H 0.1195 1.4267 -0.5318 0.113 Uiso 1 1 calc R
C352 C 0.0217(13) 1.9074(10) -0.4534(11) 0.087(9) Uani 1 1 d .
H35D H -0.0320 1.9185 -0.4645 0.131 Uiso 1 1 calc R
H35E H 0.0116 1.8705 -0.4403 0.131 Uiso 1 1 calc R
H35F H 0.0446 1.8955 -0.4911 0.131 Uiso 1 1 calc R
C451 C 0.1657(13) 0.8652(10) -0.1046(9) 0.059(6) Uani 1 1 d .
H45A H 0.1137 0.8519 -0.1396 0.088 Uiso 1 1 calc R
H45B H 0.2121 0.8534 -0.1230 0.088 Uiso 1 1 calc R
H45C H 0.1805 0.9126 -0.0801 0.088 Uiso 1 1 calc R
C151 C 0.1829(12) 1.4798(9) -0.0755(10) 0.059(6) Uani 1 1 d .
H15A H 0.1932 1.5173 -0.0877 0.089 Uiso 1 1 calc R
H15B H 0.1869 1.4952 -0.0291 0.089 Uiso 1 1 calc R
H15C H 0.1261 1.4510 -0.1002 0.089 Uiso 1 1 calc R
C152 C 0.3764(12) 1.4867(9) -0.0506(10) 0.063(6) Uani 1 1 d .
H15D H 0.3848 1.5246 -0.0623 0.094 Uiso 1 1 calc R
H15E H 0.4179 1.4623 -0.0629 0.094 Uiso 1 1 calc R
H15F H 0.3842 1.5017 -0.0037 0.094 Uiso 1 1 calc R
C431 C 0.4303(12) 1.1293(10) 0.2999(10) 0.060(6) Uani 1 1 d .
H43A H 0.4794 1.1649 0.3300 0.090 Uiso 1 1 calc R
H43B H 0.4483 1.0892 0.2825 0.090 Uiso 1 1 calc R
H43C H 0.3875 1.1222 0.3227 0.090 Uiso 1 1 calc R
C242 C 0.1388(14) 1.2473(10) -0.6179(11) 0.085(8) Uani 1 1 d .
H24D H 0.0858 1.2350 -0.6517 0.127 Uiso 1 1 calc R
H24E H 0.1436 1.2102 -0.6060 0.127 Uiso 1 1 calc R
H24F H 0.1871 1.2593 -0.6341 0.127 Uiso 1 1 calc R
C452 C 0.1208(14) 0.7307(10) -0.0967(11) 0.074(7) Uani 1 1 d .
H45D H 0.0699 0.7177 -0.1325 0.112 Uiso 1 1 calc R
H45E H 0.1103 0.7073 -0.0689 0.112 Uiso 1 1 calc R
H45F H 0.1684 0.7200 -0.1140 0.112 Uiso 1 1 calc R
C362 C 0.3317(13) 1.8895(12) -0.2477(11) 0.077(7) Uani 1 1 d .
H36D H 0.3303 1.8759 -0.2116 0.115 Uiso 1 1 calc R
H36E H 0.3828 1.9251 -0.2355 0.115 Uiso 1 1 calc R
H36F H 0.3326 1.8523 -0.2856 0.115 Uiso 1 1 calc R
C153 C 0.2568(14) 1.4009(10) -0.1847(10) 0.070(7) Uani 1 1 d .
H15G H 0.2651 1.4378 -0.1978 0.105 Uiso 1 1 calc R
H15H H 0.2003 1.3711 -0.2086 0.105 Uiso 1 1 calc R
H15I H 0.3002 1.3775 -0.1940 0.105 Uiso 1 1 calc R
C412 C 0.1144(12) 1.0340(11) 0.0021(10) 0.065(6) Uani 1 1 d .
H41D H 0.1024 1.0436 -0.0367 0.098 Uiso 1 1 calc R
H41E H 0.0720 1.0445 0.0259 0.098 Uiso 1 1 calc R
H41F H 0.1120 0.9875 -0.0106 0.098 Uiso 1 1 calc R
C413 C 0.2298(16) 1.1765(10) 0.0798(11) 0.078(7) Uani 1 1 d .
H41G H 0.2163 1.1847 0.0403 0.118 Uiso 1 1 calc R
H41H H 0.2865 1.2039 0.1067 0.118 Uiso 1 1 calc R
H41I H 0.1877 1.1871 0.1039 0.118 Uiso 1 1 calc R
C311 C 0.1597(14) 1.9652(11) -0.5775(11) 0.074(7) Uani 1 1 d .
H31A H 0.1547 1.9981 -0.5957 0.112 Uiso 1 1 calc R
H31B H 0.1820 1.9869 -0.5304 0.112 Uiso 1 1 calc R
H31C H 0.1036 1.9352 -0.5885 0.112 Uiso 1 1 calc R
C341 C 0.4597(12) 2.0159(11) -0.3057(12) 0.078(7) Uani 1 1 d .
H34A H 0.5094 2.0521 -0.2954 0.117 Uiso 1 1 calc R
H34B H 0.4625 1.9772 -0.3411 0.117 Uiso 1 1 calc R
H34C H 0.4589 2.0060 -0.2674 0.117 Uiso 1 1 calc R
C453 C 0.0540(11) 0.8408(11) -0.0137(10) 0.060(6) Uani 1 1 d .
H45G H 0.0031 0.8284 -0.0494 0.089 Uiso 1 1 calc R
H45H H 0.0675 0.8877 0.0128 0.089 Uiso 1 1 calc R
H45I H 0.0435 0.8162 0.0130 0.089 Uiso 1 1 calc R
C112 C 0.0363(14) 1.4775(13) 0.1773(12) 0.085(8) Uani 1 1 d .
H11D H -0.0194 1.4848 0.1641 0.127 Uiso 1 1 calc R
H11E H 0.0700 1.5138 0.2178 0.127 Uiso 1 1 calc R
H11F H 0.0288 1.4365 0.1837 0.127 Uiso 1 1 calc R
C122 C 0.4485(11) 1.5075(10) 0.1552(12) 0.069(7) Uani 1 1 d .
H12D H 0.4990 1.5429 0.1654 0.103 Uiso 1 1 calc R
H12E H 0.4345 1.4780 0.1095 0.103 Uiso 1 1 calc R
H12F H 0.4598 1.4831 0.1824 0.103 Uiso 1 1 calc R
C432 C 0.4672(12) 1.1630(11) 0.1877(10) 0.063(6) Uani 1 1 d .
H43D H 0.5169 1.1978 0.2181 0.094 Uiso 1 1 calc R
H43E H 0.4444 1.1749 0.1520 0.094 Uiso 1 1 calc R
H43F H 0.4837 1.1222 0.1705 0.094 Uiso 1 1 calc R
C363 C 0.1333(13) 1.8469(10) -0.2933(10) 0.069(7) Uani 1 1 d .
H36G H 0.1319 1.8323 -0.2580 0.103 Uiso 1 1 calc R
H36H H 0.1346 1.8106 -0.3319 0.103 Uiso 1 1 calc R
H36I H 0.0825 1.8619 -0.3031 0.103 Uiso 1 1 calc R
C263 C 0.1926(12) 1.2560(10) -0.3753(10) 0.059(6) Uani 1 1 d .
H26G H 0.1944 1.2200 -0.3612 0.089 Uiso 1 1 calc R
H26H H 0.1356 1.2484 -0.4023 0.089 Uiso 1 1 calc R
H26I H 0.2066 1.2972 -0.3373 0.089 Uiso 1 1 calc R
C331 C 0.0325(11) 1.7547(10) -0.6462(10) 0.064(6) Uani 1 1 d .
H33A H -0.0126 1.7143 -0.6719 0.096 Uiso 1 1 calc R
H33B H 0.0340 1.7836 -0.6697 0.096 Uiso 1 1 calc R
H33C H 0.0211 1.7767 -0.6046 0.096 Uiso 1 1 calc R
C232 C 0.0338(13) 1.4848(10) -0.4218(9) 0.064(6) Uani 1 1 d .
H23D H -0.0245 1.4714 -0.4194 0.096 Uiso 1 1 calc R
H23E H 0.0498 1.4465 -0.4480 0.096 Uiso 1 1 calc R
H23F H 0.0375 1.5168 -0.4416 0.096 Uiso 1 1 calc R
C332 C 0.1534(13) 1.6886(10) -0.7150(10) 0.071(7) Uani 1 1 d .
H33D H 0.1065 1.6490 -0.7388 0.106 Uiso 1 1 calc R
H33E H 0.2072 1.6765 -0.7092 0.106 Uiso 1 1 calc R
H33F H 0.1545 1.7166 -0.7393 0.106 Uiso 1 1 calc R
C253 C 0.4906(12) 1.4217(12) -0.4328(11) 0.080(7) Uani 1 1 d .
H25G H 0.5400 1.4272 -0.4499 0.120 Uiso 1 1 calc R
H25H H 0.5018 1.4028 -0.4006 0.120 Uiso 1 1 calc R
H25I H 0.4797 1.4643 -0.4125 0.120 Uiso 1 1 calc R
C131 C 0.3502(13) 1.4096(11) 0.2599(10) 0.065(6) Uani 1 1 d .
H13A H 0.3557 1.3974 0.2972 0.098 Uiso 1 1 calc R
H13B H 0.3944 1.4496 0.2706 0.098 Uiso 1 1 calc R
H13C H 0.3566 1.3743 0.2229 0.098 Uiso 1 1 calc R
C433 C 0.3547(12) 1.2330(8) 0.2658(10) 0.061(6) Uani 1 1 d .
H43G H 0.4054 1.2667 0.2964 0.092 Uiso 1 1 calc R
H43H H 0.3106 1.2280 0.2881 0.092 Uiso 1 1 calc R
H43I H 0.3336 1.2459 0.2304 0.092 Uiso 1 1 calc R
C142 C 0.0313(12) 1.2948(11) -0.1610(10) 0.078(8) Uani 1 1 d .
H14D H -0.0185 1.2606 -0.1923 0.117 Uiso 1 1 calc R
H14E H 0.0500 1.3264 -0.1791 0.117 Uiso 1 1 calc R
H14F H 0.0163 1.3170 -0.1210 0.117 Uiso 1 1 calc R
C312 C 0.3424(13) 1.9760(9) -0.5954(11) 0.071(7) Uani 1 1 d .
H31D H 0.3346 2.0087 -0.6133 0.107 Uiso 1 1 calc R
H31E H 0.3801 1.9517 -0.6154 0.107 Uiso 1 1 calc R
H31F H 0.3677 1.9980 -0.5485 0.107 Uiso 1 1 calc R
C233 C 0.0693(11) 1.5917(9) -0.2890(8) 0.047(5) Uani 1 1 d .
H23G H 0.0099 1.5751 -0.2906 0.071 Uiso 1 1 calc R
H23H H 0.0733 1.6249 -0.3074 0.071 Uiso 1 1 calc R
H23I H 0.1039 1.6112 -0.2440 0.071 Uiso 1 1 calc R
C422 C 0.0617(13) 0.9812(11) 0.1640(10) 0.079(7) Uani 1 1 d .
H42D H 0.0151 0.9820 0.1847 0.119 Uiso 1 1 calc R
H42E H 0.0890 0.9476 0.1687 0.119 Uiso 1 1 calc R
H42F H 0.0393 0.9714 0.1180 0.119 Uiso 1 1 calc R
C222 C 0.4504(11) 1.6485(9) -0.2135(10) 0.058(6) Uani 1 1 d .
H22D H 0.4801 1.6795 -0.1691 0.087 Uiso 1 1 calc R
H22E H 0.4682 1.6659 -0.2440 0.087 Uiso 1 1 calc R
H22F H 0.4643 1.6066 -0.2210 0.087 Uiso 1 1 calc R
C313 C 0.1921(16) 1.8749(10) -0.7053(9) 0.078(7) Uani 1 1 d .
H31G H 0.1859 1.9078 -0.7232 0.117 Uiso 1 1 calc R
H31H H 0.1367 1.8439 -0.7167 0.117 Uiso 1 1 calc R
H31I H 0.2318 1.8514 -0.7233 0.117 Uiso 1 1 calc R
C123 C 0.3387(13) 1.5947(11) 0.1220(11) 0.074(7) Uani 1 1 d .
H12G H 0.3906 1.6297 0.1341 0.111 Uiso 1 1 calc R
H12H H 0.2917 1.6139 0.1309 0.111 Uiso 1 1 calc R
H12I H 0.3251 1.5671 0.0758 0.111 Uiso 1 1 calc R
C132 C 0.2281(14) 1.4902(11) 0.3130(10) 0.073(7) Uani 1 1 d .
H13D H 0.2326 1.4754 0.3486 0.110 Uiso 1 1 calc R
H13E H 0.1723 1.4983 0.3025 0.110 Uiso 1 1 calc R
H13F H 0.2726 1.5306 0.3260 0.110 Uiso 1 1 calc R
C423 C 0.0858(14) 1.1299(12) 0.1968(12) 0.082(7) Uani 1 1 d .
H42G H 0.0393 1.1288 0.2176 0.123 Uiso 1 1 calc R
H42H H 0.0627 1.1203 0.1509 0.123 Uiso 1 1 calc R
H42I H 0.1259 1.1734 0.2179 0.123 Uiso 1 1 calc R
C133 C 0.1575(15) 1.3454(9) 0.2188(11) 0.074(7) Uani 1 1 d .
H13G H 0.1630 1.3346 0.2570 0.110 Uiso 1 1 calc R
H13H H 0.1657 1.3098 0.1830 0.110 Uiso 1 1 calc R
H13I H 0.1009 1.3515 0.2064 0.110 Uiso 1 1 calc R
C113 C 0.0261(12) 1.3980(12) 0.0336(10) 0.079(7) Uani 1 1 d .
H11G H -0.0296 1.4049 0.0196 0.118 Uiso 1 1 calc R
H11H H 0.0188 1.3583 0.0423 0.118 Uiso 1 1 calc R
H11I H 0.0553 1.3933 -0.0006 0.118 Uiso 1 1 calc R
C353 C 0.0545(14) 2.0055(13) -0.3091(11) 0.083(8) Uani 1 1 d .
H35G H 0.0013 2.0168 -0.3207 0.124 Uiso 1 1 calc R
H35H H 0.0953 2.0432 -0.2732 0.124 Uiso 1 1 calc R
H35I H 0.0436 1.9686 -0.2960 0.124 Uiso 1 1 calc R
C211 C 0.1863(14) 1.6670(11) -0.4035(13) 0.084(8) Uani 1 1 d .
H21A H 0.1917 1.6912 -0.4313 0.126 Uiso 1 1 calc R
H21B H 0.1949 1.6978 -0.3590 0.126 Uiso 1 1 calc R
H21C H 0.1295 1.6368 -0.4190 0.126 Uiso 1 1 calc R
C463 C 0.4911(14) 0.9387(11) 0.0947(10) 0.079(7) Uani 1 1 d .
H46G H 0.5464 0.9491 0.0861 0.119 Uiso 1 1 calc R
H46H H 0.4963 0.9200 0.1275 0.119 Uiso 1 1 calc R
H46I H 0.4724 0.9787 0.1106 0.119 Uiso 1 1 calc R
C223 C 0.3012(15) 1.6016(10) -0.1662(9) 0.069(6) Uani 1 1 d .
H22G H 0.3314 1.6332 -0.1222 0.103 Uiso 1 1 calc R
H22H H 0.3179 1.5607 -0.1740 0.103 Uiso 1 1 calc R
H22I H 0.2399 1.5931 -0.1714 0.103 Uiso 1 1 calc R
C323 C 0.4761(12) 1.8642(11) -0.5126(11) 0.078(7) Uani 1 1 d .
H32G H 0.5277 1.8503 -0.5184 0.116 Uiso 1 1 calc R
H32H H 0.4680 1.8662 -0.4707 0.116 Uiso 1 1 calc R
H32I H 0.4816 1.9074 -0.5139 0.116 Uiso 1 1 calc R
C212 C 0.3795(14) 1.6773(12) -0.3763(11) 0.094(9) Uani 1 1 d .
H21D H 0.3845 1.7004 -0.4051 0.141 Uiso 1 1 calc R
H21E H 0.4236 1.6538 -0.3760 0.141 Uiso 1 1 calc R
H21F H 0.3867 1.7090 -0.3324 0.141 Uiso 1 1 calc R
C243 C 0.0454(13) 1.2917(11) -0.5135(10) 0.070(6) Uani 1 1 d .
H24G H -0.0078 1.2792 -0.5472 0.106 Uiso 1 1 calc R
H24H H 0.0441 1.3276 -0.4746 0.106 Uiso 1 1 calc R
H24I H 0.0521 1.2542 -0.5031 0.106 Uiso 1 1 calc R
C333 C 0.1301(15) 1.6754(11) -0.5894(12) 0.088(8) Uani 1 1 d .
H33G H 0.0839 1.6360 -0.6165 0.132 Uiso 1 1 calc R
H33H H 0.1187 1.6963 -0.5476 0.132 Uiso 1 1 calc R
H33I H 0.1838 1.6633 -0.5825 0.132 Uiso 1 1 calc R
C162 C 0.4061(15) 1.2972(12) -0.1462(16) 0.123(13) Uani 1 1 d .
H16D H 0.4543 1.2779 -0.1484 0.185 Uiso 1 1 calc R
H16E H 0.4243 1.3430 -0.1401 0.185 Uiso 1 1 calc R
H16F H 0.3607 1.2731 -0.1865 0.185 Uiso 1 1 calc R
C342 C 0.3602(16) 2.0620(15) -0.4027(13) 0.138(14) Uani 1 1 d .
H34D H 0.4108 2.0976 -0.3920 0.207 Uiso 1 1 calc R
H34E H 0.3092 2.0761 -0.4141 0.207 Uiso 1 1 calc R
H34F H 0.3612 2.0238 -0.4395 0.207 Uiso 1 1 calc R
C213 C 0.2540(19) 1.5645(14) -0.4951(13) 0.112(10) Uani 1 1 d .
H21G H 0.2620 1.5925 -0.5190 0.167 Uiso 1 1 calc R
H21H H 0.1961 1.5359 -0.5125 0.167 Uiso 1 1 calc R
H21I H 0.2947 1.5379 -0.4995 0.167 Uiso 1 1 calc R
C343 C 0.3631(16) 2.1178(12) -0.2620(14) 0.118(11) Uani 1 1 d .
H34G H 0.4149 2.1513 -0.2539 0.177 Uiso 1 1 calc R
H34H H 0.3632 2.1091 -0.2230 0.177 Uiso 1 1 calc R
H34I H 0.3134 2.1333 -0.2732 0.177 Uiso 1 1 calc R
C143 C 0.0785(17) 1.1928(14) -0.1098(15) 0.125(12) Uani 1 1 d .
H14G H 0.0282 1.1601 -0.1421 0.187 Uiso 1 1 calc R
H14H H 0.0632 1.2148 -0.0698 0.187 Uiso 1 1 calc R
H14I H 0.1226 1.1713 -0.1007 0.187 Uiso 1 1 calc R
C163 C 0.4564(19) 1.3400(11) 0.0002(19) 0.21(2) Uani 1 1 d .
H16G H 0.5049 1.3213 -0.0040 0.318 Uiso 1 1 calc R
H16H H 0.4387 1.3375 0.0380 0.318 Uiso 1 1 calc R
H16I H 0.4729 1.3858 0.0058 0.318 Uiso 1 1 calc R

loop_
_atom_site_aniso_label
_atom_site_aniso_U_11
_atom_site_aniso_U_22
_atom_site_aniso_U_33
_atom_site_aniso_U_23
_atom_site_aniso_U_13
_atom_site_aniso_U_12
Pb4 0.0729(5) 0.0304(4) 0.0311(4) 0.0131(3) 0.0097(3) 0.0185(4)
Pb2 0.0653(5) 0.0401(4) 0.0293(4) 0.0080(3) -0.0021(3) 0.0246(4)
Pb31 0.078(2) 0.0406(9) 0.0313(8) 0.0174(6) 0.0162(8) 0.0240(8)
Pb32 0.18(2) 0.028(3) 0.050(4) 0.021(3) 0.057(9) 0.018(7)
Pb11 0.105(4) 0.0346(10) 0.0341(9) 0.0206(8) 0.0199(12) 0.0251(13)
Pb12 0.104(4) 0.0314(10) 0.0350(10) 0.0177(8) 0.0287(14) 0.0240(13)
Ge41 0.0337(10) 0.0260(10) 0.0373(10) 0.0137(8) 0.0095(8) 0.0085(8)
Ge42 0.0373(10) 0.0269(9) 0.0293(9) 0.0131(8) 0.0077(8) 0.0089(8)
Ge21 0.0327(10) 0.0328(10) 0.0318(10) 0.0131(8) 0.0079(8) 0.0078(8)
Ge31 0.0327(10) 0.0365(11) 0.0278(10) 0.0120(8) 0.0081(8) 0.0050(8)
Ge11 0.0374(10) 0.0321(10) 0.0262(9) 0.0147(8) 0.0037(8) 0.0082(8)
Ge12 0.0413(11) 0.0373(11) 0.0308(10) 0.0150(9) 0.0052(8) 0.0093(9)
Ge22 0.0364(10) 0.0324(10) 0.0297(10) 0.0107(8) 0.0059(8) 0.0104(8)
Ge32 0.0355(10) 0.0362(11) 0.0288(10) 0.0166(8) 0.0074(8) 0.0093(8)
Si43 0.032(3) 0.034(3) 0.046(3) 0.012(2) 0.007(2) 0.004(2)
Si23 0.035(3) 0.042(3) 0.026(2) 0.015(2) 0.005(2) 0.006(2)
Si15 0.040(3) 0.042(3) 0.047(3) 0.023(3) 0.012(2) 0.015(2)
Si42 0.036(3) 0.047(3) 0.041(3) 0.012(3) 0.010(2) 0.004(2)
Si22 0.045(3) 0.029(3) 0.036(3) 0.012(2) 0.007(2) 0.005(2)
Si13 0.065(4) 0.045(3) 0.031(3) 0.023(2) 0.015(2) 0.021(3)
Si33 0.029(3) 0.050(3) 0.057(3) 0.020(3) 0.003(2) -0.003(2)
Si41 0.052(3) 0.037(3) 0.044(3) 0.022(3) 0.013(2) 0.015(2)
Si26 0.037(3) 0.036(3) 0.042(3) 0.019(2) 0.010(2) 0.009(2)
Si12 0.041(3) 0.037(3) 0.035(3) 0.014(2) 0.005(2) 0.009(2)
Si46 0.032(3) 0.043(3) 0.037(3) 0.020(2) 0.006(2) 0.007(2)
Si45 0.035(3) 0.048(3) 0.031(3) 0.014(2) 0.003(2) 0.007(2)
Si32 0.031(3) 0.060(4) 0.044(3) 0.022(3) 0.007(2) 0.008(3)
Si44 0.059(3) 0.026(3) 0.030(3) 0.010(2) 0.008(2) 0.002(2)
Si25 0.043(3) 0.052(3) 0.041(3) 0.027(3) 0.013(2) 0.006(3)
Si24 0.038(3) 0.051(3) 0.041(3) 0.011(3) 0.004(2) 0.018(3)
Si14 0.043(3) 0.059(4) 0.055(4) 0.016(3) 0.017(3) -0.002(3)
Si36 0.054(3) 0.045(3) 0.031(3) 0.021(2) 0.008(2) 0.008(3)
Si11 0.038(3) 0.063(4) 0.039(3) 0.032(3) 0.013(2) 0.018(3)
Si35 0.037(3) 0.057(4) 0.057(4) 0.037(3) 0.012(3) 0.017(3)
Si21 0.057(3) 0.041(3) 0.037(3) 0.020(2) 0.011(2) 0.003(3)
Si31 0.063(4) 0.043(3) 0.047(3) 0.024(3) 0.010(3) 0.010(3)
Si34 0.036(3) 0.042(3) 0.042(3) 0.019(3) 0.005(2) 0.005(2)
Si16 0.052(4) 0.041(4) 0.097(5) 0.005(3) -0.021(3) 0.021(3)
C421 0.071(13) 0.039(11) 0.060(13) 0.020(10) 0.027(11) 0.020(10)
C321 0.046(13) 0.064(15) 0.109(19) 0.063(14) 0.010(12) 0.007(11)
C441 0.057(12) 0.043(12) 0.066(14) 0.034(11) 0.023(10) 0.009(10)
C161 0.083(16) 0.053(13) 0.044(12) 0.009(10) -0.005(11) 0.024(12)
C351 0.064(14) 0.060(14) 0.103(18) 0.055(14) 0.025(13) 0.039(12)
C361 0.109(18) 0.055(13) 0.027(10) 0.026(10) 0.006(11) -0.001(12)
C461 0.049(12) 0.051(12) 0.043(11) 0.021(10) 0.014(9) 0.007(9)
C462 0.061(13) 0.075(15) 0.091(17) 0.053(14) 0.031(12) 0.041(12)
C442 0.14(2) 0.050(13) 0.078(16) 0.046(13) 0.049(15) 0.057(14)
C261 0.048(12) 0.052(12) 0.055(12) 0.037(11) -0.001(9) 0.010(9)
C121 0.108(19) 0.059(15) 0.023(11) -0.023(10) 0.006(11) 0.024(13)
C251 0.064(14) 0.087(17) 0.051(13) 0.047(12) 0.016(10) 0.019(12)
C443 0.093(17) 0.039(12) 0.041(12) 0.008(10) -0.002(11) 0.011(11)
C262 0.095(18) 0.052(14) 0.070(16) 0.020(13) -0.005(13) 0.003(13)
C231 0.062(13) 0.021(10) 0.058(13) 0.006(9) 0.003(10) -0.014(9)
C141 0.076(16) 0.093(18) 0.028(11) -0.004(11) 0.013(10) 0.019(14)
C221 0.086(16) 0.036(11) 0.049(12) 0.008(10) 0.011(11) 0.018(11)
C111 0.065(14) 0.083(17) 0.105(19) 0.070(15) 0.034(13) 0.043(13)
C322 0.058(14) 0.096(18) 0.078(16) 0.051(14) 0.041(12) 0.036(13)
C252 0.054(12) 0.069(14) 0.060(13) 0.035(11) 0.037(10) 0.025(11)
C411 0.055(13) 0.070(15) 0.040(12) 0.009(11) 0.013(10) 0.006(11)
C241 0.071(15) 0.105(19) 0.098(18) 0.077(17) 0.040(14) 0.045(14)
C352 0.061(15) 0.067(15) 0.089(17) 0.036(14) -0.060(13) -0.018(12)
C451 0.071(14) 0.060(14) 0.045(12) 0.034(11) -0.002(10) 0.008(11)
C151 0.049(12) 0.051(13) 0.078(15) 0.019(12) 0.016(11) 0.027(10)
C152 0.060(14) 0.047(13) 0.074(15) 0.025(12) 0.011(11) 0.003(10)
C431 0.047(12) 0.066(14) 0.069(14) 0.038(12) 0.001(10) 0.009(10)
C242 0.063(15) 0.064(16) 0.080(17) 0.000(13) -0.032(12) 0.012(12)
C452 0.064(15) 0.046(13) 0.094(18) 0.019(13) 0.005(13) 0.005(11)
C362 0.067(16) 0.099(19) 0.078(17) 0.052(15) 0.010(13) 0.031(14)
C153 0.095(17) 0.054(14) 0.070(15) 0.047(13) 0.017(13) 0.003(12)
C412 0.050(13) 0.082(16) 0.065(14) 0.036(13) 0.007(11) 0.017(12)
C413 0.12(2) 0.063(15) 0.074(16) 0.041(14) 0.032(15) 0.049(15)
C311 0.084(17) 0.071(16) 0.077(17) 0.028(14) 0.040(14) 0.026(14)
C341 0.042(13) 0.082(17) 0.100(19) 0.032(15) 0.016(12) 0.002(12)
C453 0.040(12) 0.088(17) 0.067(14) 0.037(13) 0.031(10) 0.027(11)
C112 0.068(16) 0.14(2) 0.098(19) 0.087(19) 0.044(14) 0.051(16)
C122 0.028(11) 0.069(15) 0.11(2) 0.043(14) 0.019(12) 0.005(10)
C432 0.045(12) 0.076(15) 0.078(15) 0.040(13) 0.024(11) 0.013(11)
C363 0.066(14) 0.066(15) 0.056(13) 0.036(12) -0.008(11) -0.023(11)
C263 0.060(14) 0.050(13) 0.068(14) 0.026(11) 0.025(11) 0.005(11)
C331 0.026(10) 0.067(15) 0.068(14) 0.013(12) -0.013(10) -0.007(10)
C232 0.071(14) 0.071(15) 0.048(12) 0.031(12) 0.003(11) 0.016(12)
C332 0.044(12) 0.061(14) 0.060(14) -0.009(11) -0.001(10) -0.012(11)
C253 0.025(11) 0.102(19) 0.092(18) 0.034(15) 0.003(11) -0.012(11)
C131 0.085(16) 0.086(17) 0.052(13) 0.041(12) 0.026(12) 0.048(14)
C433 0.044(12) 0.034(11) 0.075(15) 0.003(10) -0.014(10) 0.009(9)
C142 0.044(13) 0.078(17) 0.061(15) -0.019(12) 0.014(11) -0.011(11)
C312 0.078(16) 0.035(12) 0.097(18) 0.035(12) 0.023(13) -0.014(11)
C233 0.037(10) 0.075(14) 0.034(10) 0.022(10) 0.020(8) 0.016(10)
C422 0.068(15) 0.089(18) 0.050(13) 0.015(13) 0.013(11) -0.024(13)
C222 0.046(12) 0.052(13) 0.063(14) 0.015(11) -0.006(10) 0.018(10)
C313 0.12(2) 0.062(15) 0.045(13) 0.035(12) 0.008(13) -0.002(14)
C123 0.058(14) 0.072(16) 0.090(18) 0.041(14) 0.013(13) 0.003(12)
C132 0.068(15) 0.087(18) 0.071(16) 0.035(14) 0.021(12) 0.023(13)
C423 0.073(16) 0.11(2) 0.087(18) 0.042(16) 0.039(14) 0.049(15)
C133 0.12(2) 0.033(12) 0.077(16) 0.035(12) 0.026(14) 0.007(12)
C113 0.041(13) 0.11(2) 0.057(14) 0.023(14) -0.006(10) 0.003(13)
C353 0.081(17) 0.13(2) 0.099(19) 0.075(18) 0.061(15) 0.072(17)
C211 0.070(16) 0.075(17) 0.13(2) 0.070(17) 0.021(15) 0.029(13)
C463 0.078(16) 0.061(15) 0.065(16) 0.006(12) 0.011(13) -0.016(13)
C223 0.113(19) 0.070(15) 0.038(12) 0.027(11) 0.026(12) 0.043(14)
C323 0.033(12) 0.083(17) 0.084(17) 0.015(14) -0.009(11) 0.003(11)
C212 0.071(16) 0.11(2) 0.063(16) 0.043(16) -0.012(12) -0.038(15)
C243 0.074(15) 0.083(17) 0.056(14) 0.031(13) 0.012(11) 0.024(13)
C333 0.083(17) 0.057(15) 0.092(19) 0.024(14) 0.010(14) -0.036(13)
C162 0.070(17) 0.061(17) 0.25(4) 0.04(2) 0.10(2) 0.029(14)
C342 0.083(19) 0.19(3) 0.11(2) 0.10(2) -0.009(16) -0.09(2)
C213 0.16(3) 0.14(3) 0.11(2) 0.09(2) 0.09(2) 0.07(2)
C343 0.081(19) 0.09(2) 0.13(3) -0.017(18) 0.048(18) -0.006(16)
C143 0.10(2) 0.12(3) 0.16(3) 0.08(2) 0.04(2) -0.022(19)
C163 0.14(3) 0.031(15) 0.32(5) -0.01(2) -0.13(3) 0.045(16)

loop_
_atom_type_symbol
_atom_type_description
_atom_type_scat_dispersion_real
_atom_type_scat_dispersion_imag
_atom_type_scat_source
C C 0.0033 0.0016 'International Tables Vol C Tables 4.2.6.8 and 6.1.1.4'
H H 0.0000 0.0000 'International Tables Vol C Tables 4.2.6.8 and 6.1.1.4'
Si Si 0.0817 0.0704 'International Tables Vol C Tables 4.2.6.8 and 6.1.1.4'
Ge Ge 0.1547 1.8001 'International Tables Vol C Tables 4.2.6.8 and 6.1.1.4'
Pb Pb -3.3944 10.1111 'International Tables Vol C Tables 4.2.6.8 and 6.1.1.4'

loop_
_geom_angle_atom_site_label_1
_geom_angle_atom_site_label_2
_geom_angle_atom_site_label_3
_geom_angle
Ge41 Pb4 Ge42 113.83(6)
Ge21 Pb2 Ge22 112.72(6)
Pb32 Pb31 Ge31 83.6(8)
Pb32 Pb31 Ge32 82.5(8)
Ge31 Pb31 Ge32 115.75(11)
Pb31 Pb32 Ge32 85.2(9)
Pb31 Pb32 Ge31 84.1(8)
Ge32 Pb32 Ge31 116.3(2)
Pb12 Pb11 Ge12 82.77(17)
Pb12 Pb11 Ge11 75.1(2)
Ge12 Pb11 Ge11 113.19(10)
Pb11 Pb12 Ge11 83.2(2)
Pb11 Pb12 Ge12 75.62(17)
Ge11 Pb12 Ge12 113.47(10)
Si41 Ge41 Si43 107.79(19)
Si41 Ge41 Si42 111.76(19)
Si43 Ge41 Si42 107.82(19)
Si41 Ge41 Pb4 126.60(14)
Si43 Ge41 Pb4 104.07(13)
Si42 Ge41 Pb4 97.34(14)
Si45 Ge42 Si46 116.45(18)
Si45 Ge42 Si44 109.17(19)
Si46 Ge42 Si44 107.32(18)
Si45 Ge42 Pb4 121.26(14)
Si46 Ge42 Pb4 104.06(14)
Si44 Ge42 Pb4 96.11(13)
Si23 Ge21 Si21 112.49(18)
Si23 Ge21 Si22 105.80(18)
Si21 Ge21 Si22 106.94(18)
Si23 Ge21 Pb2 106.01(13)
Si21 Ge21 Pb2 124.28(15)
Si22 Ge21 Pb2 99.21(13)
Si33 Ge31 Si32 104.8(2)
Si33 Ge31 Si31 109.8(2)
Si32 Ge31 Si31 110.0(2)
Si33 Ge31 Pb31 103.2(2)
Si32 Ge31 Pb31 96.07(16)
Si31 Ge31 Pb31 129.95(17)
Si33 Ge31 Pb32 93.6(10)
Si32 Ge31 Pb32 106.2(13)
Si31 Ge31 Pb32 129.2(5)
Pb31 Ge31 Pb32 12.3(13)
Si12 Ge11 Si11 117.28(18)
Si12 Ge11 Si13 107.29(19)
Si11 Ge11 Si13 111.31(18)
Si12 Ge11 Pb12 122.16(18)
Si11 Ge11 Pb12 97.36(19)
Si13 Ge11 Pb12 100.04(14)
Si12 Ge11 Pb11 102.93(18)
Si11 Ge11 Pb11 117.43(18)
Si13 Ge11 Pb11 98.56(14)
Pb12 Ge11 Pb11 21.68(5)
Si15 Ge12 Si16 108.6(2)
Si15 Ge12 Si14 108.7(2)
Si16 Ge12 Si14 106.8(2)
Si15 Ge12 Pb11 125.30(16)
Si16 Ge12 Pb11 89.2(2)
Si14 Ge12 Pb11 114.85(19)
Si15 Ge12 Pb12 127.52(15)
Si16 Ge12 Pb12 106.5(2)
Si14 Ge12 Pb12 96.83(19)
Pb11 Ge12 Pb12 21.62(5)
Si25 Ge22 Si24 110.54(19)
Si25 Ge22 Si26 106.35(18)
Si24 Ge22 Si26 108.39(19)
Si25 Ge22 Pb2 101.62(15)
Si24 Ge22 Pb2 128.78(14)
Si26 Ge22 Pb2 98.99(14)
Si34 Ge32 Si36 110.62(18)
Si34 Ge32 Si35 113.60(19)
Si36 Ge32 Si35 108.27(19)
Si34 Ge32 Pb32 114.9(12)
Si36 Ge32 Pb32 97.9(2)
Si35 Ge32 Pb32 110.3(14)
Si34 Ge32 Pb31 103.7(2)
Si36 Ge32 Pb31 98.00(15)
Si35 Ge32 Pb31 121.44(18)
Pb32 Ge32 Pb31 12.3(13)
C432 Si43 C431 107.9(9)
C432 Si43 C433 108.0(10)
C431 Si43 C433 109.4(9)
C432 Si43 Ge41 108.5(7)
C431 Si43 Ge41 111.2(6)
C433 Si43 Ge41 111.7(6)
C233 Si23 C232 106.4(9)
C233 Si23 C231 109.7(8)
C232 Si23 C231 106.8(8)
C233 Si23 Ge21 112.4(6)
C232 Si23 Ge21 112.6(7)
C231 Si23 Ge21 108.8(6)
C152 Si15 C151 111.0(9)
C152 Si15 C153 107.6(10)
C151 Si15 C153 109.4(10)
C152 Si15 Ge12 109.6(6)
C151 Si15 Ge12 111.4(7)
C153 Si15 Ge12 107.6(6)
C421 Si42 C423 110.2(9)
C421 Si42 C422 108.0(9)
C423 Si42 C422 107.7(11)
C421 Si42 Ge41 109.2(6)
C423 Si42 Ge41 111.6(7)
C422 Si42 Ge41 110.1(7)
C223 Si22 C221 109.1(9)
C223 Si22 C222 106.3(10)
C221 Si22 C222 109.9(9)
C223 Si22 Ge21 110.8(7)
C221 Si22 Ge21 111.4(6)
C222 Si22 Ge21 109.3(6)
C131 Si13 C132 108.8(9)
C131 Si13 C133 108.0(10)
C132 Si13 C133 107.5(10)
C131 Si13 Ge11 108.0(6)
C132 Si13 Ge11 113.2(7)
C133 Si13 Ge11 111.3(7)
C331 Si33 C332 107.3(9)
C331 Si33 C333 108.1(10)
C332 Si33 C333 106.7(11)
C331 Si33 Ge31 110.0(7)
C332 Si33 Ge31 112.4(6)
C333 Si33 Ge31 112.1(7)
C411 Si41 C413 108.5(10)
C411 Si41 C412 108.6(9)
C413 Si41 C412 108.0(10)
C411 Si41 Ge41 110.4(7)
C413 Si41 Ge41 110.3(7)
C412 Si41 Ge41 110.9(6)
C263 Si26 C261 108.2(9)
C263 Si26 C262 107.7(10)
C261 Si26 C262 108.3(10)
C263 Si26 Ge22 110.0(6)
C261 Si26 Ge22 109.7(6)
C262 Si26 Ge22 112.8(7)
C121 Si12 C122 109.7(10)
C121 Si12 C123 105.0(10)
C122 Si12 C123 109.2(10)
C121 Si12 Ge11 111.4(8)
C122 Si12 Ge11 109.0(7)
C123 Si12 Ge11 112.5(7)
C463 Si46 C461 107.8(9)
C463 Si46 C462 108.4(10)
C461 Si46 C462 106.6(9)
C463 Si46 Ge42 108.2(7)
C461 Si46 Ge42 114.5(6)
C462 Si46 Ge42 111.2(7)
C452 Si45 C453 108.5(10)
C452 Si45 C451 108.0(10)
C453 Si45 C451 110.5(9)
C452 Si45 Ge42 108.7(7)
C453 Si45 Ge42 109.7(6)
C451 Si45 Ge42 111.3(6)
C322 Si32 C323 110.1(10)
C322 Si32 C321 108.8(10)
C323 Si32 C321 106.7(10)
C322 Si32 Ge31 110.6(6)
C323 Si32 Ge31 111.2(7)
C321 Si32 Ge31 109.3(7)
C443 Si44 C442 107.0(10)
C443 Si44 C441 108.5(9)
C442 Si44 C441 108.9(9)
C443 Si44 Ge42 109.2(6)
C442 Si44 Ge42 114.3(6)
C441 Si44 Ge42 108.8(6)
C252 Si25 C251 107.5(9)
C252 Si25 C253 110.0(10)
C251 Si25 C253 106.5(10)
C252 Si25 Ge22 111.6(6)
C251 Si25 Ge22 112.0(7)
C253 Si25 Ge22 109.1(7)
C242 Si24 C241 109.0(11)
C242 Si24 C243 107.2(10)
C241 Si24 C243 109.4(9)
C242 Si24 Ge22 109.7(6)
C241 Si24 Ge22 112.6(8)
C243 Si24 Ge22 108.9(7)
C142 Si14 C141 106.9(10)
C142 Si14 C143 107.4(12)
C141 Si14 C143 107.6(13)
C142 Si14 Ge12 110.7(7)
C141 Si14 Ge12 112.6(7)
C143 Si14 Ge12 111.4(9)
C362 Si36 C361 107.6(10)
C362 Si36 C363 109.2(10)
C361 Si36 C363 108.2(10)
C362 Si36 Ge32 111.1(7)
C361 Si36 Ge32 112.8(6)
C363 Si36 Ge32 107.9(6)
C112 Si11 C111 108.1(10)
C112 Si11 C113 107.8(11)
C111 Si11 C113 109.7(10)
C112 Si11 Ge11 108.9(7)
C111 Si11 Ge11 113.3(7)
C113 Si11 Ge11 108.9(7)
C351 Si35 C352 110.0(10)
C351 Si35 C353 105.1(10)
C352 Si35 C353 109.3(12)
C351 Si35 Ge32 112.9(7)
C352 Si35 Ge32 108.8(7)
C353 Si35 Ge32 110.6(7)
C212 Si21 C213 108.3(12)
C212 Si21 C211 108.0(11)
C213 Si21 C211 105.6(12)
C212 Si21 Ge21 111.0(7)
C213 Si21 Ge21 115.4(8)
C211 Si21 Ge21 108.2(7)
C311 Si31 C312 109.4(10)
C311 Si31 C313 109.8(11)
C312 Si31 C313 106.4(10)
C311 Si31 Ge31 110.7(7)
C312 Si31 Ge31 111.0(7)
C313 Si31 Ge31 109.3(7)
C342 Si34 C343 106.2(15)
C342 Si34 C341 110.5(12)
C343 Si34 C341 106.1(12)
C342 Si34 Ge32 109.7(7)
C343 Si34 Ge32 113.3(8)
C341 Si34 Ge32 111.0(7)
C161 Si16 C163 108.3(11)
C161 Si16 C162 109.2(10)
C163 Si16 C162 106.7(17)
C161 Si16 Ge12 110.7(7)
C163 Si16 Ge12 109.5(10)
C162 Si16 Ge12 112.4(8)

loop_
_geom_bond_atom_site_label_1
_geom_bond_atom_site_label_2
_geom_bond_distance
Pb4 Ge41 2.7181(18)
Pb4 Ge42 2.743(2)
Pb2 Ge21 2.7319(19)
Pb2 Ge22 2.735(2)
Pb31 Pb32 0.59(6)
Pb31 Ge31 2.728(2)
Pb31 Ge32 2.735(3)
Pb32 Ge32 2.722(5)
Pb32 Ge31 2.726(4)
Pb11 Pb12 1.033(2)
Pb11 Ge12 2.715(2)
Pb11 Ge11 2.776(3)
Pb12 Ge11 2.702(3)
Pb12 Ge12 2.781(3)
Ge41 Si41 2.376(5)
Ge41 Si43 2.386(5)
Ge41 Si42 2.389(5)
Ge42 Si45 2.379(5)
Ge42 Si46 2.384(5)
Ge42 Si44 2.392(5)
Ge21 Si23 2.377(5)
Ge21 Si21 2.385(5)
Ge21 Si22 2.387(5)
Ge31 Si33 2.380(6)
Ge31 Si32 2.385(5)
Ge31 Si31 2.400(5)
Ge11 Si12 2.377(5)
Ge11 Si11 2.385(5)
Ge11 Si13 2.392(5)
Ge12 Si15 2.369(5)
Ge12 Si16 2.380(6)
Ge12 Si14 2.373(6)
Ge22 Si25 2.384(5)
Ge22 Si24 2.387(5)
Ge22 Si26 2.394(5)
Ge32 Si34 2.373(5)
Ge32 Si36 2.381(5)
Ge32 Si35 2.384(5)
Si43 C432 1.852(18)
Si43 C431 1.852(18)
Si43 C433 1.881(17)
Si23 C233 1.834(17)
Si23 C232 1.861(18)
Si23 C231 1.900(17)
Si15 C152 1.838(19)
Si15 C151 1.875(17)
Si15 C153 1.87(2)
Si42 C421 1.871(18)
Si42 C423 1.89(2)
Si42 C422 1.89(2)
Si22 C223 1.837(18)
Si22 C221 1.882(18)
Si22 C222 1.895(18)
Si13 C131 1.860(19)
Si13 C132 1.87(2)
Si13 C133 1.873(19)
Si33 C331 1.841(18)
Si33 C332 1.88(2)
Si33 C333 1.88(2)
Si41 C411 1.855(18)
Si41 C413 1.871(19)
Si41 C412 1.912(19)
Si26 C263 1.870(18)
Si26 C261 1.880(16)
Si26 C262 1.88(2)
Si12 C121 1.860(17)
Si12 C122 1.853(19)
Si12 C123 1.88(2)
Si46 C463 1.88(2)
Si46 C461 1.881(16)
Si46 C462 1.888(18)
Si45 C452 1.84(2)
Si45 C453 1.877(17)
Si45 C451 1.885(17)
Si32 C322 1.843(19)
Si32 C323 1.862(19)
Si32 C321 1.909(18)
Si44 C443 1.875(19)
Si44 C442 1.87(2)
Si44 C441 1.898(18)
Si25 C252 1.859(18)
Si25 C251 1.868(17)
Si25 C253 1.90(2)
Si24 C242 1.86(2)
Si24 C241 1.882(19)
Si24 C243 1.87(2)
Si14 C142 1.86(2)
Si14 C141 1.873(18)
Si14 C143 1.89(2)
Si36 C362 1.86(2)
Si36 C361 1.895(19)
Si36 C363 1.901(18)
Si11 C112 1.86(2)
Si11 C111 1.863(18)
Si11 C113 1.90(2)
Si35 C351 1.834(18)
Si35 C352 1.869(19)
Si35 C353 1.91(2)
Si21 C212 1.84(2)
Si21 C213 1.86(3)
Si21 C211 1.92(2)
Si31 C311 1.87(2)
Si31 C312 1.868(19)
Si31 C313 1.88(2)
Si34 C342 1.84(2)
Si34 C343 1.85(2)
Si34 C341 1.87(2)
Si16 C161 1.84(2)
Si16 C163 1.86(3)
Si16 C162 1.86(3)
